data_4513970
loop_
_publ_author_name
'Zhu, Chengfeng'
'Xia, Qingchun'
'Chen, Xu'
'Liu, Yan'
'Du, Xia'
'Cui, Yong'

_publ_section_title
;
 Chiral Metal--Organic Framework as a Platform for Cooperative Catalysis
 in Asymmetric Cyanosilylation of Aldehydes
;
_journal_issue 11
_journal_name_full 'ACS Catalysis'
_journal_page_first 7590
_journal_paper_doi 10.1021/acscatal.6b02359
_journal_volume 6
_journal_year 2016
_chemical_formula_sum 'C84 H84 Cd2 N4 O16 V2'
_chemical_formula_weight 1732.23
_chemical_name_systematic
; 
 ? 
;
_space_group_IT_number 17
_symmetry_cell_setting orthorhombic
_symmetry_space_group_name_Hall 'P 2c 2'
_symmetry_space_group_name_H-M 'P 2 2 21'
_atom_sites_solution_hydrogens geom
_atom_sites_solution_primary direct
_atom_sites_solution_secondary difmap
_audit_creation_method SHELXL-97
_cell_angle_alpha 90.00
_cell_angle_beta 90.00
_cell_angle_gamma 90.00
_cell_formula_units_Z 4
_cell_length_a 34.388(2)
_cell_length_b 34.853(2)
_cell_length_c 13.3846(7)
_cell_measurement_reflns_used 10484
_cell_measurement_temperature 123(2)
_cell_measurement_theta_max 45
_cell_measurement_theta_min 1.80
_cell_volume 16041.8(16)
_computing_cell_refinement 'SAINT (Bruker, 1999)'
_computing_data_collection 'SMART (Bruker, 1997)'
_computing_data_reduction SAINT
_computing_molecular_graphics 'SHELXTL-PLUS (Sheldrick, 1990)'
_computing_publication_material SHELXL-97
_computing_structure_refinement 'SHELXL-97 (Sheldrick, 1997)'
_computing_structure_solution 'SHELXS-97 (Sheldrick, 1990)'
_diffrn_ambient_temperature 123(2)
_diffrn_measured_fraction_theta_full 0.859
_diffrn_measured_fraction_theta_max 0.859
_diffrn_radiation_monochromator graphite
_diffrn_radiation_source 'fine-focus sealed tube'
_diffrn_radiation_type CuK\a
_diffrn_radiation_wavelength 1.54178
_diffrn_reflns_av_R_equivalents 0.0000
_diffrn_reflns_av_sigmaI/netI 0.1035
_diffrn_reflns_limit_h_max 29
_diffrn_reflns_limit_h_min -29
_diffrn_reflns_limit_k_max 31
_diffrn_reflns_limit_k_min -31
_diffrn_reflns_limit_l_max 12
_diffrn_reflns_limit_l_min -12
_diffrn_reflns_number 10484
_diffrn_reflns_theta_full 45.00
_diffrn_reflns_theta_max 45.00
_diffrn_reflns_theta_min 1.80
_exptl_absorpt_coefficient_mu 3.320
_exptl_absorpt_correction_T_max 0.767
_exptl_absorpt_correction_T_min 0.753
_exptl_absorpt_correction_type multi-scan
_exptl_absorpt_process_details 'SADABS (Sheldrick, 1996)'
_exptl_crystal_colour Green
_exptl_crystal_density_diffrn 0.717
_exptl_crystal_density_method 'not measured'
_exptl_crystal_description Block
_exptl_crystal_F_000 3544
_exptl_crystal_size_max 0.10
_exptl_crystal_size_mid 0.10
_exptl_crystal_size_min 0.08
_refine_diff_density_max 1.863
_refine_diff_density_min -1.083
_refine_diff_density_rms 0.122
_refine_ls_abs_structure_details 'Flack H D (1983), Acta Cryst. A39, 876-881'
_refine_ls_abs_structure_Flack 0.290(18)
_refine_ls_extinction_method none
_refine_ls_goodness_of_fit_ref 1.074
_refine_ls_hydrogen_treatment constr
_refine_ls_matrix_type full
_refine_ls_number_parameters 579
_refine_ls_number_reflns 10484
_refine_ls_number_restraints 790
_refine_ls_restrained_S_all 1.066
_refine_ls_R_factor_all 0.1238
_refine_ls_R_factor_gt 0.0984
_refine_ls_shift/su_max 0.000
_refine_ls_shift/su_mean 0.000
_refine_ls_structure_factor_coef Fsqd
_refine_ls_weighting_details 'calc w=1/[\s^2^(Fo^2^)+(0.1956P)^2^+0.0000P] where P=(Fo^2^+2Fc^2^)/3'
_refine_ls_weighting_scheme calc
_refine_ls_wR_factor_gt 0.2644
_refine_ls_wR_factor_ref 0.2805
_reflns_number_gt 7397
_reflns_number_total 10484
_reflns_threshold_expression >2sigma(I)
_cod_data_source_file cs6b02359_si_002.cif
_cod_data_source_block 1_Cd2(VO)2
_cod_depositor_comments
;
The following automatic conversions were performed:

'_exptl_absorpt_correction_type' value 'Multi-scan' changed to
'multi-scan' according to
/usr/data/users/saulius/crontab/automatic-downloads/rss-feeds/ACS/lib/dictionaries/cif_core.dic
dictionary named 'cif_core.dic' version 2.4.2 from 2011-04-26.

Automatic conversion script
Id: cif_fix_values 4268 2015-11-12 08:31:59Z antanas 

 Adding full bibliography for 4513970--4513971.cif.
;
_cod_original_cell_volume 16041.7(17)
_cod_original_sg_symbol_H-M P222(1)
_cod_database_code 4513970

loop_
_symmetry_equiv_pos_as_xyz
'x, y, z'
'-x, -y, z+1/2'
'x, -y, -z'
'-x, y, -z+1/2'

loop_
_atom_site_label
_atom_site_type_symbol
_atom_site_fract_x
_atom_site_fract_y
_atom_site_fract_z
_atom_site_U_iso_or_equiv
_atom_site_adp_type
_atom_site_occupancy
_atom_site_symmetry_multiplicity
_atom_site_calc_flag
_atom_site_refinement_flags
C1 C 0.5790(4) 0.5451(4) 1.3983(10) 0.037(3) Uani 1 1 d DU
C2 C 0.6051(3) 0.5716(3) 1.3374(7) 0.0489(10) Uani 1 1 d GDU
C3 C 0.6094(3) 0.5661(2) 1.2352(8) 0.0489(10) Uani 1 1 d GDU
H3 H 0.5950 0.5465 1.2023 0.059 Uiso 1 1 calc R
C4 C 0.6347(3) 0.5891(3) 1.1810(5) 0.0489(10) Uani 1 1 d GDU
H4 H 0.6377 0.5854 1.1111 0.059 Uiso 1 1 calc R
C5 C 0.6558(3) 0.6177(3) 1.2292(8) 0.0489(10) Uani 1 1 d GDU
C6 C 0.6515(3) 0.6232(2) 1.3314(8) 0.0489(10) Uani 1 1 d GDU
H6 H 0.6659 0.6427 1.3643 0.059 Uiso 1 1 calc R
C7 C 0.6262(3) 0.6001(3) 1.3856(5) 0.0489(10) Uani 1 1 d GDU
H7 H 0.6233 0.6039 1.4555 0.059 Uiso 1 1 calc R
C8 C 0.6822(5) 0.6457(6) 1.1589(13) 0.0758(12) Uani 1 1 d DU
C9 C 0.7055(5) 0.6320(6) 1.0892(13) 0.0758(12) Uani 1 1 d DU
H9 H 0.7043 0.6054 1.0733 0.091 Uiso 1 1 calc R
C10 C 0.7325(5) 0.6559(6) 1.0372(12) 0.0758(12) Uani 1 1 d DU
C11 C 0.7339(6) 0.6956(6) 1.0593(14) 0.0758(12) Uani 1 1 d DU
C12 C 0.7093(6) 0.7102(6) 1.1342(14) 0.0758(12) Uani 1 1 d DU
C13 C 0.6828(5) 0.6850(6) 1.1805(14) 0.0758(12) Uani 1 1 d DU
H13 H 0.6648 0.6949 1.2276 0.091 Uiso 1 1 calc R
C14 C 0.7099(5) 0.7474(5) 1.1669(14) 0.058(5) Uani 1 1 d U
H14 H 0.6920 0.7549 1.2175 0.070 Uiso 1 1 calc R
C19 C 0.7834(4) 0.8462(5) 0.9555(11) 0.056(4) Uani 1 1 d DU
H19 H 0.7781 0.8729 0.9515 0.068 Uiso 1 1 calc R
C20 C 0.8155(3) 0.8295(4) 0.8883(7) 0.0758(12) Uani 1 1 d GDU
C21 C 0.8182(3) 0.7917(4) 0.8563(9) 0.0758(12) Uani 1 1 d GDU
C22 C 0.8448(4) 0.7817(3) 0.7825(10) 0.0758(12) Uani 1 1 d GDU
C23 C 0.8687(3) 0.8096(4) 0.7407(8) 0.0758(12) Uani 1 1 d GDU
H23 H 0.8869 0.8029 0.6903 0.091 Uiso 1 1 calc R
C24 C 0.8660(3) 0.8475(3) 0.7728(9) 0.0758(12) Uani 1 1 d GDU
C25 C 0.8394(4) 0.8574(3) 0.8465(9) 0.0758(12) Uani 1 1 d GDU
H25 H 0.8375 0.8833 0.8684 0.091 Uiso 1 1 calc R
C26 C 0.8923(4) 0.8770(4) 0.7315(12) 0.0489(10) Uani 1 1 d DU
C27 C 0.9063(4) 0.8740(4) 0.6357(11) 0.0489(10) Uani 1 1 d DU
H27 H 0.8986 0.8529 0.5955 0.059 Uiso 1 1 calc R
C28 C 0.9320(4) 0.9016(4) 0.5954(12) 0.0489(10) Uani 1 1 d DU
H28 H 0.9412 0.8999 0.5286 0.059 Uiso 1 1 calc R
C29 C 0.9434(5) 0.9316(5) 0.6581(12) 0.0489(10) Uani 1 1 d DU
C30 C 0.9276(4) 0.9375(5) 0.7515(12) 0.0489(10) Uani 1 1 d DU
H30 H 0.9323 0.9603 0.7887 0.059 Uiso 1 1 calc R
C31 C 0.9044(4) 0.9078(5) 0.7873(12) 0.0489(10) Uani 1 1 d DU
H31 H 0.8964 0.9090 0.8552 0.059 Uiso 1 1 calc R
C32 C 0.9693(5) 0.9633(5) 0.6160(11) 0.040(3) Uani 1 1 d U
C34 C 0.8006(4) 0.7350(5) 0.6902(12) 0.062(6) Uani 1 1 d DU
H34A H 0.7809 0.7424 0.7396 0.092 Uiso 1 1 calc R
H34B H 0.7971 0.7079 0.6726 0.092 Uiso 1 1 calc R
H34C H 0.7977 0.7508 0.6302 0.092 Uiso 1 1 calc R
C35 C 0.8583(6) 0.7153(6) 0.8166(14) 0.111(7) Uani 1 1 d DU
H35A H 0.8861 0.7207 0.8237 0.166 Uiso 1 1 calc R
H35B H 0.8546 0.6883 0.7987 0.166 Uiso 1 1 calc R
H35C H 0.8451 0.7206 0.8799 0.166 Uiso 1 1 calc R
C36 C 0.7260(6) 0.8129(5) 1.1640(13) 0.075(5) Uani 1 1 d U
H36 H 0.7489 0.8182 1.2078 0.089 Uiso 1 1 calc R
C37 C 0.7333(6) 0.8421(6) 1.0731(15) 0.089(7) Uani 1 1 d U
H37 H 0.7102 0.8365 1.0298 0.107 Uiso 1 1 calc R
C38 C 0.7318(7) 0.8832(7) 1.0787(16) 0.111(8) Uani 1 1 d U
H38A H 0.7259 0.8943 1.0122 0.133 Uiso 1 1 calc R
H38B H 0.7570 0.8936 1.1019 0.133 Uiso 1 1 calc R
C39 C 0.6973(6) 0.8938(6) 1.1580(14) 0.094(7) Uani 1 1 d U
H39A H 0.7006 0.9209 1.1786 0.113 Uiso 1 1 calc R
H39B H 0.6720 0.8918 1.1231 0.113 Uiso 1 1 calc R
C40 C 0.6957(5) 0.8684(5) 1.2540(14) 0.079(6) Uani 1 1 d U
H40A H 0.7189 0.8734 1.2956 0.095 Uiso 1 1 calc R
H40B H 0.6724 0.8752 1.2937 0.095 Uiso 1 1 calc R
C41 C 0.6941(5) 0.8258(5) 1.2259(12) 0.060(5) Uani 1 1 d U
H41A H 0.6938 0.8104 1.2881 0.072 Uiso 1 1 calc R
H41B H 0.6694 0.8209 1.1902 0.072 Uiso 1 1 calc R
C42 C 0.4713(4) 0.4609(4) 1.3896(11) 0.040(3) Uani 1 1 d DU
C43 C 0.4381(3) 0.4367(3) 1.3605(8) 0.0489(10) Uani 1 1 d GDU
C44 C 0.4260(3) 0.4405(2) 1.2619(7) 0.0489(10) Uani 1 1 d GDU
H44 H 0.4366 0.4603 1.2212 0.059 Uiso 1 1 calc R
C45 C 0.3984(3) 0.4155(3) 1.2230(6) 0.0489(10) Uani 1 1 d GDU
H45 H 0.3902 0.4182 1.1556 0.059 Uiso 1 1 calc R
C46 C 0.3829(3) 0.3867(3) 1.2826(8) 0.0489(10) Uani 1 1 d GDU
C47 C 0.3950(3) 0.3829(2) 1.3812(7) 0.0489(10) Uani 1 1 d GDU
H47 H 0.3844 0.3632 1.4220 0.059 Uiso 1 1 calc R
C48 C 0.4226(3) 0.4079(3) 1.4202(5) 0.0489(10) Uani 1 1 d GDU
H48 H 0.4308 0.4053 1.4876 0.059 Uiso 1 1 calc R
C49 C 0.3567(5) 0.3559(6) 1.2412(14) 0.0758(12) Uani 1 1 d DU
C50 C 0.3553(5) 0.3190(6) 1.2762(13) 0.0758(12) Uani 1 1 d DU
H50 H 0.3718 0.3130 1.3309 0.091 Uiso 1 1 calc R
C51 C 0.3318(5) 0.2891(6) 1.2387(14) 0.0758(12) Uani 1 1 d DU
C52 C 0.3106(6) 0.2970(6) 1.1609(15) 0.0758(12) Uani 1 1 d DU
C53 C 0.3091(5) 0.3357(6) 1.1149(13) 0.0758(12) Uani 1 1 d DU
C54 C 0.3317(5) 0.3639(6) 1.1634(14) 0.0758(12) Uani 1 1 d DU
H54 H 0.3295 0.3897 1.1414 0.091 Uiso 1 1 calc R
C55 C 0.2883(5) 0.3510(6) 1.0325(14) 0.093(4) Uani 1 1 d DU
H55 H 0.2858 0.3776 1.0187 0.112 Uiso 1 1 calc R
C56 C 0.3386(7) 0.2500(6) 1.2781(16) 0.121(6) Uani 1 1 d DU
C57 C 0.3539(7) 0.2196(7) 1.2055(18) 0.155(10) Uani 1 1 d DU
H57A H 0.3330 0.2119 1.1600 0.233 Uiso 1 1 calc R
H57B H 0.3630 0.1973 1.2433 0.233 Uiso 1 1 calc R
H57C H 0.3756 0.2303 1.1669 0.233 Uiso 1 1 calc R
C58 C 0.3588(7) 0.2448(7) 1.3799(17) 0.154(10) Uani 1 1 d DU
H58A H 0.3870 0.2469 1.3712 0.232 Uiso 1 1 calc R
H58B H 0.3524 0.2195 1.4071 0.232 Uiso 1 1 calc R
H58C H 0.3499 0.2647 1.4262 0.232 Uiso 1 1 calc R
C59 C 0.3008(7) 0.2287(7) 1.276(2) 0.161(8) Uani 1 1 d DU
H59A H 0.2865 0.2334 1.3378 0.241 Uiso 1 1 calc R
H59B H 0.3059 0.2011 1.2690 0.241 Uiso 1 1 calc R
H59C H 0.2853 0.2375 1.2187 0.241 Uiso 1 1 calc R
C60 C 0.1960(6) 0.2507(6) 0.8641(16) 0.092(4) Uani 1 1 d U
H60 H 0.1726 0.2589 0.8335 0.111 Uiso 1 1 calc R
C61 C 0.2039(4) 0.2083(3) 0.8731(10) 0.0758(12) Uani 1 1 d GDU
C62 C 0.1808(3) 0.1845(4) 0.8148(8) 0.0758(12) Uani 1 1 d GDU
H62 H 0.1668 0.1948 0.7598 0.091 Uiso 1 1 calc R
C63 C 0.1782(3) 0.1456(4) 0.8369(9) 0.0758(12) Uani 1 1 d GDU
C64 C 0.1986(4) 0.1306(3) 0.9173(10) 0.0758(12) Uani 1 1 d GDU
H64 H 0.1968 0.1040 0.9324 0.091 Uiso 1 1 calc R
C65 C 0.2218(3) 0.1544(4) 0.9757(7) 0.0758(12) Uani 1 1 d GDU
C66 C 0.2244(3) 0.1933(4) 0.9536(9) 0.0758(12) Uani 1 1 d GDU
C67 C 0.2457(5) 0.1403(6) 1.0671(13) 0.095(7) Uani 1 1 d DU
C68 C 0.2408(7) 0.0974(6) 1.0781(17) 0.131(8) Uani 1 1 d DU
H68A H 0.2137 0.0904 1.0648 0.197 Uiso 1 1 calc R
H68B H 0.2478 0.0897 1.1463 0.197 Uiso 1 1 calc R
H68C H 0.2578 0.0843 1.0305 0.197 Uiso 1 1 calc R
C69 C 0.2389(7) 0.1552(6) 1.1707(14) 0.135(9) Uani 1 1 d DU
H69A H 0.2440 0.1828 1.1724 0.203 Uiso 1 1 calc R
H69B H 0.2564 0.1421 1.2173 0.203 Uiso 1 1 calc R
H69C H 0.2119 0.1503 1.1901 0.203 Uiso 1 1 calc R
C70 C 0.2891(5) 0.1423(5) 1.0507(13) 0.085(7) Uani 1 1 d DU
H70A H 0.2962 0.1261 0.9937 0.128 Uiso 1 1 calc R
H70B H 0.3026 0.1332 1.1107 0.128 Uiso 1 1 calc R
H70C H 0.2967 0.1689 1.0371 0.128 Uiso 1 1 calc R
C71 C 0.1496(4) 0.1227(4) 0.7852(12) 0.0489(10) Uani 1 1 d DU
C72 C 0.1465(4) 0.1264(4) 0.6853(12) 0.0489(10) Uani 1 1 d DU
H72 H 0.1607 0.1464 0.6537 0.059 Uiso 1 1 calc R
C73 C 0.1245(4) 0.1036(5) 0.6280(12) 0.0489(10) Uani 1 1 d DU
H73 H 0.1244 0.1077 0.5578 0.059 Uiso 1 1 calc R
C74 C 0.1024(5) 0.0748(5) 0.6669(12) 0.0489(10) Uani 1 1 d DU
C75 C 0.1067(5) 0.0690(4) 0.7709(11) 0.0489(10) Uani 1 1 d DU
H75 H 0.0943 0.0478 0.8017 0.059 Uiso 1 1 calc R
C76 C 0.1281(5) 0.0930(5) 0.8266(12) 0.0489(10) Uani 1 1 d DU
H76 H 0.1284 0.0896 0.8970 0.059 Uiso 1 1 calc R
C77 C 0.0782(5) 0.0524(5) 0.6110(11) 0.037(3) Uani 1 1 d U
C78 C 0.2388(6) 0.3800(5) 0.8867(14) 0.082(5) Uani 1 1 d U
H78A H 0.2640 0.3936 0.8867 0.098 Uiso 1 1 calc R
H78B H 0.2240 0.3880 0.9467 0.098 Uiso 1 1 calc R
C79 C 0.2159(6) 0.3899(6) 0.7927(16) 0.114(5) Uani 1 1 d U
H79A H 0.2081 0.4173 0.7954 0.136 Uiso 1 1 calc R
H79B H 0.2328 0.3864 0.7335 0.136 Uiso 1 1 calc R
C80 C 0.1799(7) 0.3651(6) 0.7819(19) 0.128(5) Uani 1 1 d U
H80A H 0.1673 0.3714 0.7174 0.153 Uiso 1 1 calc R
H80B H 0.1614 0.3721 0.8357 0.153 Uiso 1 1 calc R
C81 C 0.1865(7) 0.3218(7) 0.7858(18) 0.121(6) Uani 1 1 d U
H81A H 0.1614 0.3079 0.7869 0.146 Uiso 1 1 calc R
H81B H 0.2017 0.3131 0.7273 0.146 Uiso 1 1 calc R
C82 C 0.2080(6) 0.3154(6) 0.8779(16) 0.091(6) Uani 1 1 d U
H82 H 0.1905 0.3230 0.9343 0.110 Uiso 1 1 calc R
C83 C 0.2452(6) 0.3386(6) 0.8887(16) 0.094(6) Uani 1 1 d U
H83 H 0.2601 0.3331 0.8263 0.113 Uiso 1 1 calc R
Cd1 Cd 0.03225(5) 0.0000 0.5000 0.0329(4) Uani 1 2 d SU
Cd2 Cd 0.0000 0.03781(5) 0.7500 0.0329(4) Uani 1 2 d SU
Cd3 Cd 0.53187(5) 0.5000 1.5000 0.0329(4) Uani 1 2 d SU
Cd4 Cd 0.5000 0.53825(5) 1.2500 0.0329(4) Uani 1 2 d SU
N1 N 0.2203(5) 0.2762(5) 0.8968(11) 0.082(2) Uani 1 1 d DU
N2 N 0.2728(5) 0.3236(5) 0.9775(11) 0.082(2) Uani 1 1 d DU
N3 N 0.7339(5) 0.7731(5) 1.1315(11) 0.082(2) Uani 1 1 d U
N4 N 0.7628(5) 0.8254(5) 1.0183(12) 0.082(2) Uani 1 1 d U
O1 O 0.0822(3) 0.0462(3) 0.5122(8) 0.0435(10) Uani 1 1 d U
O2 O 0.0552(3) 0.0274(3) 0.6463(7) 0.0435(10) Uani 1 1 d U
O3 O 0.2460(3) 0.2201(4) 1.0135(9) 0.083(4) Uani 1 1 d U
O4 O 0.2935(3) 0.2693(3) 1.1074(8) 0.054(3) Uani 1 1 d U
O5 O 0.3027(4) 0.2561(4) 0.9239(11) 0.087(4) Uani 1 1 d U
O6 O 0.4743(3) 0.4929(3) 1.3565(7) 0.0435(10) Uani 1 1 d DU
O7 O 0.4922(3) 0.4498(3) 1.4599(7) 0.0435(10) Uani 1 1 d DU
O8 O 0.0178(3) 0.0825(3) 0.8574(7) 0.045(3) Uani 1 1 d U
O9 O 0.5529(3) 0.5282(3) 1.3521(7) 0.0435(10) Uani 1 1 d DU
O10 O 0.5820(3) 0.5492(3) 1.4862(8) 0.0435(10) Uani 1 1 d DU
O11 O 0.7611(3) 0.7150(3) 1.0177(7) 0.047(3) Uani 1 1 d U
O12 O 0.7982(4) 0.7625(4) 0.9077(11) 0.100(4) Uani 1 1 d U
O13 O 0.8116(3) 0.7632(3) 1.1122(8) 0.057(4) Uani 1 1 d U
O14 O 0.9720(3) 0.9943(3) 0.6542(7) 0.0435(10) Uani 1 1 d U
O15 O 0.9914(3) 0.9518(3) 0.5381(7) 0.0435(10) Uani 1 1 d U
O16 O 0.5175(3) 0.5856(3) 1.1383(8) 0.066(4) Uani 1 1 d U
V5 V 0.77945(11) 0.76419(10) 1.0455(2) 0.0637(12) Uani 1 1 d U
V6 V 0.27054(11) 0.26679(10) 0.9791(2) 0.0641(12) Uani 1 1 d U
C15 C 0.8762(5) 0.7372(6) 0.6587(14) 0.108(6) Uani 1 1 d DU
H15A H 0.8705 0.7519 0.5980 0.162 Uiso 1 1 calc R
H15B H 0.8801 0.7101 0.6413 0.162 Uiso 1 1 calc R
H15C H 0.8999 0.7472 0.6898 0.162 Uiso 1 1 calc R
C16 C 0.8412(5) 0.7409(4) 0.7343(12) 0.069(5) Uani 1 1 d DU
C85 C 0.7492(5) 0.6569(5) 0.8556(12) 0.081(6) Uani 1 1 d DU
H85A H 0.7224 0.6662 0.8506 0.121 Uiso 1 1 calc R
H85B H 0.7546 0.6392 0.8003 0.121 Uiso 1 1 calc R
H85C H 0.7672 0.6787 0.8522 0.121 Uiso 1 1 calc R
C87 C 0.7547(6) 0.6360(6) 0.9546(14) 0.110(6) Uani 1 1 d DU
C86 C 0.7953(5) 0.6381(6) 0.9960(15) 0.092(7) Uani 1 1 d DU
H86A H 0.8014 0.6647 1.0139 0.137 Uiso 1 1 calc R
H86B H 0.8138 0.6292 0.9454 0.137 Uiso 1 1 calc R
H86C H 0.7973 0.6219 1.0555 0.137 Uiso 1 1 calc R
C84 C 0.7424(7) 0.5953(6) 0.9305(18) 0.149(8) Uani 1 1 d DU
H84A H 0.7567 0.5774 0.9733 0.224 Uiso 1 1 calc R
H84B H 0.7481 0.5897 0.8603 0.224 Uiso 1 1 calc R
H84C H 0.7144 0.5925 0.9424 0.224 Uiso 1 1 calc R

loop_
_atom_site_aniso_label
_atom_site_aniso_U_11
_atom_site_aniso_U_22
_atom_site_aniso_U_33
_atom_site_aniso_U_23
_atom_site_aniso_U_13
_atom_site_aniso_U_12
C1 0.037(3) 0.037(3) 0.037(3) 0.0001(7) 0.0001(7) 0.0002(7)
C2 0.0490(10) 0.0490(10) 0.0488(10) 0.0000(2) 0.0000(2) -0.0003(2)
C3 0.0490(10) 0.0490(10) 0.0488(10) 0.0000(2) 0.0000(2) -0.0003(2)
C4 0.0490(10) 0.0490(10) 0.0488(10) 0.0000(2) 0.0000(2) -0.0003(2)
C5 0.0490(10) 0.0490(10) 0.0488(10) 0.0000(2) 0.0000(2) -0.0003(2)
C6 0.0490(10) 0.0490(10) 0.0488(10) 0.0000(2) 0.0000(2) -0.0003(2)
C7 0.0490(10) 0.0490(10) 0.0488(10) 0.0000(2) 0.0000(2) -0.0003(2)
C8 0.0759(12) 0.0758(12) 0.0757(12) 0.0000(2) 0.0000(2) -0.0002(2)
C9 0.0759(12) 0.0758(12) 0.0757(12) 0.0000(2) 0.0000(2) -0.0002(2)
C10 0.0759(12) 0.0758(12) 0.0757(12) 0.0000(2) 0.0000(2) -0.0002(2)
C11 0.0759(12) 0.0758(12) 0.0757(12) 0.0000(2) 0.0000(2) -0.0002(2)
C12 0.0759(12) 0.0758(12) 0.0757(12) 0.0000(2) 0.0000(2) -0.0002(2)
C13 0.0759(12) 0.0758(12) 0.0757(12) 0.0000(2) 0.0000(2) -0.0002(2)
C14 0.058(5) 0.058(5) 0.058(5) 0.0002(10) 0.0002(10) 0.0002(10)
C19 0.056(5) 0.056(5) 0.056(4) 0.0001(10) -0.0003(10) -0.0001(10)
C20 0.0759(12) 0.0758(12) 0.0757(12) 0.0000(2) 0.0000(2) -0.0002(2)
C21 0.0759(12) 0.0758(12) 0.0757(12) 0.0000(2) 0.0000(2) -0.0002(2)
C22 0.0759(12) 0.0758(12) 0.0757(12) 0.0000(2) 0.0000(2) -0.0002(2)
C23 0.0759(12) 0.0758(12) 0.0757(12) 0.0000(2) 0.0000(2) -0.0002(2)
C24 0.0759(12) 0.0758(12) 0.0757(12) 0.0000(2) 0.0000(2) -0.0002(2)
C25 0.0759(12) 0.0758(12) 0.0757(12) 0.0000(2) 0.0000(2) -0.0002(2)
C26 0.0490(10) 0.0490(10) 0.0488(10) 0.0000(2) 0.0000(2) -0.0003(2)
C27 0.0490(10) 0.0490(10) 0.0488(10) 0.0000(2) 0.0000(2) -0.0003(2)
C28 0.0490(10) 0.0490(10) 0.0488(10) 0.0000(2) 0.0000(2) -0.0003(2)
C29 0.0490(10) 0.0490(10) 0.0488(10) 0.0000(2) 0.0000(2) -0.0003(2)
C30 0.0490(10) 0.0490(10) 0.0488(10) 0.0000(2) 0.0000(2) -0.0003(2)
C31 0.0490(10) 0.0490(10) 0.0488(10) 0.0000(2) 0.0000(2) -0.0003(2)
C32 0.040(3) 0.040(3) 0.040(3) 0.0001(7) 0.0000(7) 0.0002(7)
C34 0.062(6) 0.061(6) 0.061(6) 0.0000(10) 0.0005(10) -0.0001(10)
C35 0.111(7) 0.111(7) 0.111(7) 0.0002(10) 0.0000(10) 0.0002(10)
C36 0.075(6) 0.075(6) 0.074(6) 0.0000(10) 0.0003(10) 0.0004(10)
C37 0.089(7) 0.089(7) 0.089(7) -0.0001(10) 0.0001(10) 0.0000(10)
C38 0.111(8) 0.111(8) 0.111(8) 0.0000(10) 0.0003(10) -0.0001(10)
C39 0.095(7) 0.094(7) 0.094(7) -0.0002(10) 0.0002(10) -0.0001(10)
C40 0.079(6) 0.079(6) 0.079(6) -0.0001(10) 0.0002(10) -0.0001(10)
C41 0.060(5) 0.060(5) 0.059(5) 0.0002(10) 0.0000(10) -0.0002(10)
C42 0.040(3) 0.040(3) 0.040(3) 0.0001(7) 0.0000(7) 0.0002(7)
C43 0.0490(10) 0.0490(10) 0.0488(10) 0.0000(2) 0.0000(2) -0.0003(2)
C44 0.0490(10) 0.0490(10) 0.0488(10) 0.0000(2) 0.0000(2) -0.0003(2)
C45 0.0490(10) 0.0490(10) 0.0488(10) 0.0000(2) 0.0000(2) -0.0003(2)
C46 0.0490(10) 0.0490(10) 0.0488(10) 0.0000(2) 0.0000(2) -0.0003(2)
C47 0.0490(10) 0.0490(10) 0.0488(10) 0.0000(2) 0.0000(2) -0.0003(2)
C48 0.0490(10) 0.0490(10) 0.0488(10) 0.0000(2) 0.0000(2) -0.0003(2)
C49 0.0759(12) 0.0758(12) 0.0757(12) 0.0000(2) 0.0000(2) -0.0002(2)
C50 0.0759(12) 0.0758(12) 0.0757(12) 0.0000(2) 0.0000(2) -0.0002(2)
C51 0.0759(12) 0.0758(12) 0.0757(12) 0.0000(2) 0.0000(2) -0.0002(2)
C52 0.0759(12) 0.0758(12) 0.0757(12) 0.0000(2) 0.0000(2) -0.0002(2)
C53 0.0759(12) 0.0758(12) 0.0757(12) 0.0000(2) 0.0000(2) -0.0002(2)
C54 0.0759(12) 0.0758(12) 0.0757(12) 0.0000(2) 0.0000(2) -0.0002(2)
C55 0.093(4) 0.093(4) 0.093(4) 0.0000(10) -0.0001(10) -0.0002(10)
C56 0.121(6) 0.121(6) 0.121(6) 0.0003(10) -0.0003(10) 0.0003(10)
C57 0.155(10) 0.155(10) 0.155(10) 0.0001(10) -0.0001(10) 0.0001(10)
C58 0.154(10) 0.155(10) 0.154(10) 0.0001(10) 0.0000(10) 0.0001(10)
C59 0.161(8) 0.161(8) 0.161(8) 0.0001(10) 0.0000(10) -0.0005(10)
C60 0.092(4) 0.092(4) 0.092(4) -0.0002(10) -0.0002(10) 0.0001(10)
C61 0.0759(12) 0.0758(12) 0.0757(12) 0.0000(2) 0.0000(2) -0.0002(2)
C62 0.0759(12) 0.0758(12) 0.0757(12) 0.0000(2) 0.0000(2) -0.0002(2)
C63 0.0759(12) 0.0758(12) 0.0757(12) 0.0000(2) 0.0000(2) -0.0002(2)
C64 0.0759(12) 0.0758(12) 0.0757(12) 0.0000(2) 0.0000(2) -0.0002(2)
C65 0.0759(12) 0.0758(12) 0.0757(12) 0.0000(2) 0.0000(2) -0.0002(2)
C66 0.0759(12) 0.0758(12) 0.0757(12) 0.0000(2) 0.0000(2) -0.0002(2)
C67 0.095(7) 0.095(7) 0.095(7) 0.0000(10) -0.0001(10) -0.0001(10)
C68 0.131(8) 0.131(8) 0.131(8) 0.0002(10) -0.0003(10) -0.0002(10)
C69 0.135(9) 0.135(9) 0.135(9) 0.0001(10) 0.0000(10) -0.0001(10)
C70 0.085(7) 0.085(7) 0.085(7) -0.0001(10) -0.0002(10) 0.0001(10)
C71 0.0490(10) 0.0490(10) 0.0488(10) 0.0000(2) 0.0000(2) -0.0003(2)
C72 0.0490(10) 0.0490(10) 0.0488(10) 0.0000(2) 0.0000(2) -0.0003(2)
C73 0.0490(10) 0.0490(10) 0.0488(10) 0.0000(2) 0.0000(2) -0.0003(2)
C74 0.0490(10) 0.0490(10) 0.0488(10) 0.0000(2) 0.0000(2) -0.0003(2)
C75 0.0490(10) 0.0490(10) 0.0488(10) 0.0000(2) 0.0000(2) -0.0003(2)
C76 0.0490(10) 0.0490(10) 0.0488(10) 0.0000(2) 0.0000(2) -0.0003(2)
C77 0.037(3) 0.037(3) 0.037(3) 0.0001(7) 0.0001(7) 0.0002(7)
C78 0.082(5) 0.082(5) 0.082(5) -0.0004(10) 0.0002(10) -0.0006(10)
C79 0.114(5) 0.114(5) 0.114(5) 0.0002(10) -0.0006(10) 0.0002(10)
C80 0.128(5) 0.128(5) 0.128(5) 0.0001(10) 0.0000(10) -0.0001(10)
C81 0.121(6) 0.121(6) 0.121(6) 0.0001(10) -0.0004(10) 0.0002(10)
C82 0.091(6) 0.092(6) 0.091(6) -0.0003(10) 0.0003(10) 0.0003(10)
C83 0.095(6) 0.094(6) 0.094(6) 0.0002(10) -0.0003(10) 0.0002(10)
Cd1 0.0366(5) 0.0358(5) 0.0264(4) 0.0006(4) 0.000 0.000
Cd2 0.0366(5) 0.0358(5) 0.0264(4) 0.0006(4) 0.000 0.000
Cd3 0.0366(5) 0.0358(5) 0.0264(4) 0.0006(4) 0.000 0.000
Cd4 0.0366(5) 0.0358(5) 0.0264(4) 0.0006(4) 0.000 0.000
N1 0.082(2) 0.082(2) 0.082(2) 0.0000(5) -0.0001(5) -0.0005(5)
N2 0.082(2) 0.082(2) 0.082(2) 0.0000(5) -0.0001(5) -0.0005(5)
N3 0.082(2) 0.082(2) 0.082(2) 0.0000(5) -0.0001(5) -0.0005(5)
N4 0.082(2) 0.082(2) 0.082(2) 0.0000(5) -0.0001(5) -0.0005(5)
O1 0.0437(11) 0.0436(10) 0.0433(10) 0.0000(4) 0.0000(4) -0.0003(4)
O2 0.0437(11) 0.0436(10) 0.0433(10) 0.0000(4) 0.0000(4) -0.0003(4)
O3 0.083(4) 0.083(4) 0.083(4) 0.0002(10) -0.0002(10) -0.0006(10)
O4 0.055(4) 0.054(4) 0.054(4) -0.0001(10) -0.0007(10) -0.0007(10)
O5 0.086(5) 0.087(5) 0.087(5) -0.0001(10) -0.0006(10) 0.0001(10)
O6 0.0437(11) 0.0436(10) 0.0433(10) 0.0000(4) 0.0000(4) -0.0003(4)
O7 0.0437(11) 0.0436(10) 0.0433(10) 0.0000(4) 0.0000(4) -0.0003(4)
O8 0.045(4) 0.045(4) 0.044(4) -0.0001(10) 0.0002(10) -0.0005(10)
O9 0.0437(11) 0.0436(10) 0.0433(10) 0.0000(4) 0.0000(4) -0.0003(4)
O10 0.0437(11) 0.0436(10) 0.0433(10) 0.0000(4) 0.0000(4) -0.0003(4)
O11 0.047(3) 0.047(3) 0.046(3) -0.0001(10) -0.0001(10) -0.0006(10)
O12 0.100(5) 0.099(4) 0.099(5) 0.0000(10) 0.0009(10) -0.0008(10)
O13 0.057(4) 0.057(4) 0.057(4) -0.0002(10) 0.0000(10) 0.0000(10)
O14 0.0437(11) 0.0436(10) 0.0433(10) 0.0000(4) 0.0000(4) -0.0003(4)
O15 0.0437(11) 0.0436(10) 0.0433(10) 0.0000(4) 0.0000(4) -0.0003(4)
O16 0.066(4) 0.066(4) 0.066(4) 0.0003(10) 0.0001(10) -0.0001(10)
V5 0.0654(15) 0.0655(14) 0.0604(13) 0.0012(9) 0.0028(9) -0.0022(9)
V6 0.0676(14) 0.0651(14) 0.0595(14) -0.0008(9) -0.0032(9) -0.0040(9)
C15 0.108(6) 0.108(6) 0.108(6) -0.0001(10) 0.0007(10) 0.0000(10)
C16 0.069(5) 0.069(5) 0.069(5) -0.0002(10) 0.0001(10) -0.0002(10)
C85 0.081(7) 0.081(7) 0.081(7) -0.0001(10) 0.0000(10) -0.0001(10)
C87 0.110(6) 0.110(6) 0.110(6) -0.0001(10) 0.0005(10) 0.0004(10)
C86 0.092(7) 0.092(7) 0.091(7) 0.0001(10) 0.0001(10) 0.0000(10)
C84 0.149(8) 0.149(8) 0.149(8) -0.0003(10) 0.0000(10) -0.0003(10)

loop_
_atom_type_symbol
_atom_type_description
_atom_type_scat_dispersion_real
_atom_type_scat_dispersion_imag
_atom_type_scat_source
C C 0.0181 0.0091 'International Tables Vol C Tables 4.2.6.8 and 6.1.1.4'
H H 0.0000 0.0000 'International Tables Vol C Tables 4.2.6.8 and 6.1.1.4'
Cd Cd 0.1185 4.6533 'International Tables Vol C Tables 4.2.6.8 and 6.1.1.4'
N N 0.0311 0.0180 'International Tables Vol C Tables 4.2.6.8 and 6.1.1.4'
O O 0.0492 0.0322 'International Tables Vol C Tables 4.2.6.8 and 6.1.1.4'
V V 0.0687 2.1097 'International Tables Vol C Tables 4.2.6.8 and 6.1.1.4'

loop_
_geom_angle_atom_site_label_1
_geom_angle_atom_site_label_2
_geom_angle_atom_site_label_3
_geom_angle
_geom_angle_site_symmetry_1
_geom_angle_site_symmetry_3
O10 C1 O9 128.0(14) . .
O10 C1 C2 113.8(12) . .
O9 C1 C2 116.5(12) . .
O10 C1 Cd3 67.4(8) . .
O9 C1 Cd3 62.0(7) . .
C2 C1 Cd3 178.1(10) . .
C3 C2 C7 120.0 . .
C3 C2 C1 120.4(9) . .
C7 C2 C1 119.6(9) . .
C4 C3 C2 120.0 . .
C5 C4 C3 120.0 . .
C4 C5 C6 120.0 . .
C4 C5 C8 116.9(10) . .
C6 C5 C8 122.9(10) . .
C5 C6 C7 120.0 . .
C6 C7 C2 120.0 . .
C9 C8 C13 120(2) . .
C9 C8 C5 121.9(19) . .
C13 C8 C5 118.3(17) . .
C8 C9 C10 122(2) . .
C11 C10 C9 119.4(18) . .
C11 C10 C87 126(2) . .
C9 C10 C87 114.7(19) . .
O11 C11 C12 124(2) . .
O11 C11 C10 116.8(19) . .
C12 C11 C10 119(2) . .
C14 C12 C11 124(2) . .
C14 C12 C13 117(2) . .
C11 C12 C13 118(2) . .
C8 C13 C12 122(2) . .
N3 C14 C12 123(2) . .
N4 C19 C20 123.5(17) . .
C21 C20 C25 120.0 . .
C21 C20 C19 125.9(13) . .
C25 C20 C19 113.3(13) . .
C20 C21 C22 120.0 . .
C20 C21 O12 120.2(13) . .
C22 C21 O12 119.2(13) . .
C21 C22 C23 120.0 . .
C21 C22 C16 117.8(12) . .
C23 C22 C16 121.1(12) . .
C24 C23 C22 120.0 . .
C23 C24 C25 120.0 . .
C23 C24 C26 120.3(12) . .
C25 C24 C26 119.7(12) . .
C24 C25 C20 120.0 . .
C31 C26 C27 117.4(16) . .
C31 C26 C24 121.8(15) . .
C27 C26 C24 120.7(15) . .
C26 C27 C28 121.6(16) . .
C29 C28 C27 117.1(15) . .
C30 C29 C28 123.2(16) . .
C30 C29 C32 117.1(15) . .
C28 C29 C32 118.9(15) . .
C29 C30 C31 115.3(16) . .
C26 C31 C30 124.6(16) . .
O14 C32 O15 123.7(16) . .
O14 C32 C29 122.6(15) . .
O15 C32 C29 113.4(15) . .
C41 C36 N3 127.0(17) . .
C41 C36 C37 110.7(16) . .
N3 C36 C37 110.0(16) . .
N4 C37 C38 118(2) . .
N4 C37 C36 104.5(17) . .
C38 C37 C36 126.0(19) . .
C37 C38 C39 106.6(18) . .
C40 C39 C38 115.7(16) . .
C41 C40 C39 110.4(15) . .
C36 C41 C40 114.6(16) . .
O6 C42 O7 121.0(13) . .
O6 C42 C43 120.0(12) . .
O7 C42 C43 118.0(13) . .
C44 C43 C48 120.0 . .
C44 C43 C42 115.3(9) . .
C48 C43 C42 124.1(9) . .
C45 C44 C43 120.0 . .
C46 C45 C44 120.0 . .
C45 C46 C47 120.0 . .
C45 C46 C49 122.3(11) . .
C47 C46 C49 117.3(11) . .
C48 C47 C46 120.0 . .
C47 C48 C43 120.0 . .
C50 C49 C54 115.3(19) . .
C50 C49 C46 124.3(18) . .
C54 C49 C46 120.4(18) . .
C49 C50 C51 126(2) . .
C52 C51 C50 117(2) . .
C52 C51 C56 125(2) . .
C50 C51 C56 117.5(19) . .
C51 C52 O4 121(2) . .
C51 C52 C53 123(2) . .
O4 C52 C53 114.8(19) . .
C54 C53 C55 112.0(19) . .
C54 C53 C52 115.1(17) . .
C55 C53 C52 133(2) . .
C49 C54 C53 123.4(19) . .
N2 C55 C53 111.5(19) . .
C51 C56 C59 108(2) . .
C51 C56 C57 118(2) . .
C59 C56 C57 86.6(18) . .
C51 C56 C58 120(2) . .
C59 C56 C58 111(2) . .
C57 C56 C58 108.9(19) . .
N1 C60 C61 122.0(19) . .
C62 C61 C66 120.0 . .
C62 C61 C60 115.9(14) . .
C66 C61 C60 121.6(14) . .
C63 C62 C61 120.0 . .
C62 C63 C64 120.0 . .
C62 C63 C71 118.8(12) . .
C64 C63 C71 120.5(13) . .
C65 C64 C63 120.0 . .
C64 C65 C66 120.0 . .
C64 C65 C67 123.9(13) . .
C66 C65 C67 116.1(13) . .
C65 C66 C61 120.0 . .
C65 C66 O3 123.4(12) . .
C61 C66 O3 116.6(12) . .
C69 C67 C70 105.8(17) . .
C69 C67 C68 103.5(17) . .
C70 C67 C68 99.7(16) . .
C69 C67 C65 122.6(16) . .
C70 C67 C65 113.2(15) . .
C68 C67 C65 109.2(16) . .
C72 C71 C76 115.1(16) . .
C72 C71 C63 118.5(16) . .
C76 C71 C63 125.8(15) . .
C73 C72 C71 123.9(17) . .
C72 C73 C74 122.2(16) . .
C77 C74 C73 123.5(16) . .
C77 C74 C75 121.6(17) . .
C73 C74 C75 114.9(16) . .
C76 C75 C74 121.2(16) . .
C75 C76 C71 122.4(16) . .
O2 C77 O1 108.5(14) . .
O2 C77 C74 124.7(15) . .
O1 C77 C74 124.7(16) . .
C83 C78 C79 108.6(17) . .
C80 C79 C78 111.7(19) . .
C79 C80 C81 116(2) . .
C82 C81 C80 105(2) . .
N1 C82 C81 116.1(19) . .
N1 C82 C83 103.8(18) . .
C81 C82 C83 115(2) . .
C78 C83 C82 113.4(19) . .
C78 C83 N2 115.1(17) . .
C82 C83 N2 113.2(18) . .
O15 Cd1 O15 102.7(5) 1_445 3_466
O15 Cd1 O2 109.2(4) 1_445 .
O15 Cd1 O2 95.6(4) 3_466 .
O15 Cd1 O2 95.6(4) 1_445 3_556
O15 Cd1 O2 109.2(4) 3_466 3_556
O2 Cd1 O2 140.1(5) . 3_556
O15 Cd1 O1 161.6(3) 1_445 .
O15 Cd1 O1 87.7(3) 3_466 .
O2 Cd1 O1 54.0(4) . .
O2 Cd1 O1 95.2(4) 3_556 .
O15 Cd1 O1 87.7(3) 1_445 3_556
O15 Cd1 O1 161.6(3) 3_466 3_556
O2 Cd1 O1 95.2(4) . 3_556
O2 Cd1 O1 54.0(4) 3_556 3_556
O1 Cd1 O1 86.5(5) . 3_556
O8 Cd2 O8 90.2(5) . 4_556
O8 Cd2 O14 170.0(4) . 1_445
O8 Cd2 O14 89.2(4) 4_556 1_445
O8 Cd2 O14 89.2(4) . 4_646
O8 Cd2 O14 170.0(4) 4_556 4_646
O14 Cd2 O14 93.2(5) 1_445 4_646
O8 Cd2 O2 105.4(3) . .
O8 Cd2 O2 87.1(3) 4_556 .
O14 Cd2 O2 84.5(4) 1_445 .
O14 Cd2 O2 83.4(3) 4_646 .
O8 Cd2 O2 87.1(3) . 4_556
O8 Cd2 O2 105.4(3) 4_556 4_556
O14 Cd2 O2 83.4(3) 1_445 4_556
O14 Cd2 O2 84.5(4) 4_646 4_556
O2 Cd2 O2 162.4(5) . 4_556
O7 Cd3 O7 106.7(5) . 3_568
O7 Cd3 O9 93.5(4) . 3_568
O7 Cd3 O9 108.1(3) 3_568 3_568
O7 Cd3 O9 108.1(3) . .
O7 Cd3 O9 93.5(4) 3_568 .
O9 Cd3 O9 143.8(5) 3_568 .
O7 Cd3 O10 160.7(3) . .
O7 Cd3 O10 84.3(3) 3_568 .
O9 Cd3 O10 98.2(4) 3_568 .
O9 Cd3 O10 54.4(3) . .
O7 Cd3 O10 84.3(3) . 3_568
O7 Cd3 O10 160.7(3) 3_568 3_568
O9 Cd3 O10 54.4(3) 3_568 3_568
O9 Cd3 O10 98.2(4) . 3_568
O10 Cd3 O10 90.0(5) . 3_568
O7 Cd3 C1 134.7(4) . .
O7 Cd3 C1 91.8(4) 3_568 .
O9 Cd3 C1 120.0(4) 3_568 .
O9 Cd3 C1 28.0(3) . .
O10 Cd3 C1 26.8(3) . .
O10 Cd3 C1 91.4(4) 3_568 .
O7 Cd3 C1 91.8(4) . 3_568
O7 Cd3 C1 134.7(4) 3_568 3_568
O9 Cd3 C1 28.0(3) 3_568 3_568
O9 Cd3 C1 120.0(4) . 3_568
O10 Cd3 C1 91.4(4) . 3_568
O10 Cd3 C1 26.8(3) 3_568 3_568
C1 Cd3 C1 104.1(7) . 3_568
O9 Cd4 O9 162.6(5) 4_657 .
O9 Cd4 O6 87.7(3) 4_657 .
O9 Cd4 O6 80.3(4) . .
O9 Cd4 O6 80.3(4) 4_657 4_657
O9 Cd4 O6 87.7(3) . 4_657
O6 Cd4 O6 93.5(5) . 4_657
O9 Cd4 O16 106.6(4) 4_657 4_657
O9 Cd4 O16 86.0(4) . 4_657
O6 Cd4 O16 89.4(4) . 4_657
O6 Cd4 O16 172.6(4) 4_657 4_657
O9 Cd4 O16 86.0(4) 4_657 .
O9 Cd4 O16 106.6(4) . .
O6 Cd4 O16 172.6(4) . .
O6 Cd4 O16 89.4(4) 4_657 .
O16 Cd4 O16 88.6(6) 4_657 .
C60 N1 C82 113.6(18) . .
C60 N1 V6 127.4(15) . .
C82 N1 V6 118.9(13) . .
C55 N2 C83 114.6(16) . .
C55 N2 V6 137.1(15) . .
C83 N2 V6 108.1(12) . .
C14 N3 C36 114.7(17) . .
C14 N3 V5 127.4(15) . .
C36 N3 V5 117.8(13) . .
C19 N4 C37 120.2(18) . .
C19 N4 V5 119.4(14) . .
C37 N4 V5 120.2(14) . .
C77 O1 Cd1 96.0(9) . .
C77 O2 Cd1 100.4(9) . .
C77 O2 Cd2 127.5(10) . .
Cd1 O2 Cd2 106.4(4) . .
C66 O3 V6 130.9(10) . .
C52 O4 V6 134.6(13) . .
C42 O6 Cd4 153.5(11) . .
C42 O7 Cd3 106.5(9) . .
C1 O9 Cd4 142.9(10) . .
C1 O9 Cd3 90.0(8) . .
Cd4 O9 Cd3 108.9(4) . .
C1 O10 Cd3 85.8(9) . .
C11 O11 V5 130.2(13) . .
C21 O12 V5 126.9(12) . .
C32 O14 Cd2 154.2(11) . 1_665
C32 O15 Cd1 107.7(10) . 1_665
O13 V5 O11 111.4(6) . .
O13 V5 O12 109.5(6) . .
O11 V5 O12 84.0(5) . .
O13 V5 N3 104.8(6) . .
O11 V5 N3 89.6(6) . .
O12 V5 N3 145.0(6) . .
O13 V5 N4 108.9(6) . .
O11 V5 N4 139.3(5) . .
O12 V5 N4 87.8(6) . .
N3 V5 N4 75.0(7) . .
O5 V6 O3 104.9(7) . .
O5 V6 O4 99.4(7) . .
O3 V6 O4 90.3(5) . .
O5 V6 N2 103.4(7) . .
O3 V6 N2 151.6(6) . .
O4 V6 N2 87.0(6) . .
O5 V6 N1 115.2(7) . .
O3 V6 N1 83.8(6) . .
O4 V6 N1 145.3(6) . .
N2 V6 N1 82.5(7) . .
C34 C16 C35 123.3(15) . .
C34 C16 C22 110.6(12) . .
C35 C16 C22 101.6(13) . .
C34 C16 C15 116.0(14) . .
C35 C16 C15 96.9(14) . .
C22 C16 C15 106.1(13) . .
C86 C87 C10 100.2(16) . .
C86 C87 C84 112.5(18) . .
C10 C87 C84 116.3(19) . .
C86 C87 C85 114.3(18) . .
C10 C87 C85 110.9(16) . .
C84 C87 C85 103.2(17) . .

loop_
_geom_bond_atom_site_label_1
_geom_bond_atom_site_label_2
_geom_bond_distance
_geom_bond_site_symmetry_2
C1 O10 1.190(12) .
C1 O9 1.238(12) .
C1 C2 1.523(13) .
C1 Cd3 2.636(13) .
C2 C3 1.3900 .
C2 C7 1.3900 .
C3 C4 1.3900 .
C4 C5 1.3900 .
C5 C6 1.3900 .
C5 C8 1.63(2) .
C6 C7 1.3900 .
C8 C9 1.32(2) .
C8 C13 1.40(2) .
C9 C10 1.43(2) .
C10 C11 1.42(2) .
C10 C87 1.512(16) .
C11 O11 1.284(19) .
C11 C12 1.41(2) .
C12 C14 1.37(2) .
C12 C13 1.41(2) .
C14 N3 1.309(19) .
C19 N4 1.317(19) .
C19 C20 1.538(13) .
C20 C21 1.3900 .
C20 C25 1.3900 .
C21 C22 1.3900 .
C21 O12 1.408(16) .
C22 C23 1.3900 .
C22 C16 1.568(14) .
C23 C24 1.3900 .
C24 C25 1.3900 .
C24 C26 1.477(17) .
C26 C31 1.373(18) .
C26 C27 1.375(18) .
C27 C28 1.414(18) .
C28 C29 1.395(19) .
C29 C30 1.377(19) .
C29 C32 1.53(2) .
C30 C31 1.393(19) .
C32 O14 1.198(16) .
C32 O15 1.351(16) .
C34 C16 1.531(14) .
C35 C16 1.534(15) .
C36 C41 1.45(2) .
C36 N3 1.48(2) .
C36 C37 1.61(2) .
C37 N4 1.38(2) .
C37 C38 1.44(2) .
C38 C39 1.63(2) .
C39 C40 1.56(2) .
C40 C41 1.532(19) .
C42 O6 1.205(12) .
C42 O7 1.247(12) .
C42 C43 1.471(13) .
C43 C44 1.3900 .
C43 C48 1.3900 .
C44 C45 1.3900 .
C45 C46 1.3900 .
C46 C47 1.3900 .
C46 C49 1.509(19) .
C47 C48 1.3900 .
C49 C50 1.37(2) .
C49 C54 1.38(2) .
C50 C51 1.41(2) .
C51 C52 1.30(2) .
C51 C56 1.480(16) .
C52 O4 1.339(19) .
C52 C53 1.48(2) .
C53 C54 1.41(2) .
C53 C55 1.419(15) .
C55 N2 1.319(15) .
C56 C59 1.498(16) .
C56 C57 1.531(17) .
C56 C58 1.541(17) .
C60 N1 1.29(2) .
C60 C61 1.51(2) .
C61 C62 1.3900 .
C61 C66 1.3900 .
C62 C63 1.3900 .
C63 C64 1.3900 .
C63 C71 1.442(17) .
C64 C65 1.3900 .
C65 C66 1.3900 .
C65 C67 1.553(15) .
C66 O3 1.438(14) .
C67 C69 1.497(16) .
C67 C70 1.512(15) .
C67 C68 1.513(16) .
C71 C72 1.347(19) .
C71 C76 1.389(19) .
C72 C73 1.337(19) .
C73 C74 1.365(19) .
C74 C77 1.363(19) .
C74 C75 1.41(2) .
C75 C76 1.338(18) .
C77 O2 1.269(16) .
C77 O1 1.348(16) .
C78 C83 1.46(2) .
C78 C79 1.52(2) .
C79 C80 1.52(2) .
C80 C81 1.53(3) .
C81 C82 1.46(3) .
C82 N1 1.45(2) .
C82 C83 1.52(2) .
C83 N2 1.61(2) .
Cd1 O15 2.249(10) 1_445
Cd1 O15 2.249(10) 3_466
Cd1 O2 2.318(10) .
Cd1 O2 2.318(10) 3_556
Cd1 O1 2.360(10) .
Cd1 O1 2.360(10) 3_556
Cd2 O8 2.206(10) .
Cd2 O8 2.206(10) 4_556
Cd2 O14 2.208(11) 1_445
Cd2 O14 2.208(11) 4_646
Cd2 O2 2.380(10) .
Cd2 O2 2.380(10) 4_556
Cd3 O7 2.282(10) .
Cd3 O7 2.282(9) 3_568
Cd3 O9 2.327(9) 3_568
Cd3 O9 2.327(9) .
Cd3 O10 2.440(10) .
Cd3 O10 2.440(10) 3_568
Cd3 C1 2.636(13) 3_568
Cd4 O9 2.302(10) 4_657
Cd4 O9 2.302(10) .
Cd4 O6 2.304(10) .
Cd4 O6 2.304(10) 4_657
Cd4 O16 2.307(11) 4_657
Cd4 O16 2.307(11) .
N1 V6 2.076(16) .
N2 V6 1.980(16) .
N3 V5 1.967(16) .
N4 V5 2.238(17) .
O3 V6 1.890(13) .
O4 V6 1.892(11) .
O5 V6 1.382(14) .
O11 V5 1.863(11) .
O12 V5 1.955(14) .
O13 V5 1.421(11) .
O14 Cd2 2.208(11) 1_665
O15 Cd1 2.249(10) 1_665
C15 C16 1.578(15) .
C85 C87 1.522(16) .
C87 C86 1.506(16) .
C87 C84 1.516(16) .
